data_2206942
loop_
_publ_author_name
'Shan-Zhong Jian'
'Ming Lei'

_publ_section_title 7-(Benzyloxy)spiro[2<i>H</i>-1,3-benzoxazine-2,1'-cyclohexan]-4(3<i>H</i>)-one
_journal_coeditor_code DN6250
_journal_issue 10
_journal_name_full 'Acta Crystallographica Section E'
_journal_page_first o3252
_journal_page_last o3253
_journal_paper_doi 10.1107/S160053680502845X
_journal_volume 61
_journal_year 2005
_chemical_formula_iupac 'C20 H21 N O3'
_chemical_formula_moiety 'C20 H21 N O3'
_chemical_formula_sum 'C20 H21 N O3'
_chemical_formula_weight 323.38
_chemical_name_systematic
;
7-(Benzyloxy)spiro[2H-1,3-benzoxazine-2,1'-cyclohexan]-4(3H)-one
;
_space_group_IT_number 14
_symmetry_cell_setting monoclinic
_symmetry_space_group_name_Hall '-P 2ybc'
_symmetry_space_group_name_H-M 'P 1 21/c 1'
_audit_creation_method 'WinGX routine CIF_UPDATE'
_cell_angle_alpha 90
_cell_angle_beta 93.1470(10)
_cell_angle_gamma 90
_cell_formula_units_Z 4
_cell_length_a 6.0904(2)
_cell_length_b 8.9171(3)
_cell_length_c 30.8699(8)
_cell_measurement_reflns_used 6953
_cell_measurement_temperature 295(2)
_cell_measurement_theta_max 27.46
_cell_measurement_theta_min 2.64
_cell_volume 1673.98(9)
_computing_cell_refinement PROCESS-AUTO
_computing_data_collection 'PROCESS-AUTO (Rigaku, 1998)'
_computing_data_reduction 'CrystalStructure (Rigaku/MSC, 2004)'
_computing_molecular_graphics 'ORTEP-3 for Windows (Farrugia, 1997)'
_computing_publication_material 'WinGX (Farrugia, 1999) and PLATON (Spek, 2003)'
_computing_structure_refinement 'SHELXL97 (Sheldrick, 1997)'
_computing_structure_solution 'SIR97 (Altomare et al., 1997)'
_diffrn_detector_area_resol_mean 10.00
_diffrn_measured_fraction_theta_full 0.998
_diffrn_measured_fraction_theta_max 0.998
_diffrn_measurement_device_type 'Rigaku R-AXIS RAPID'
_diffrn_measurement_method \w
_diffrn_radiation_type MoK\a
_diffrn_radiation_wavelength 0.71073
_diffrn_reflns_av_R_equivalents 0.0263
_diffrn_reflns_limit_h_max 7
_diffrn_reflns_limit_h_min -7
_diffrn_reflns_limit_k_max 11
_diffrn_reflns_limit_k_min -11
_diffrn_reflns_limit_l_max 40
_diffrn_reflns_limit_l_min -39
_diffrn_reflns_number 7297
_diffrn_reflns_theta_full 27.48
_diffrn_reflns_theta_max 27.48
_diffrn_reflns_theta_min 2.38
_exptl_absorpt_coefficient_mu 0.086
_exptl_absorpt_correction_T_max 0.983
_exptl_absorpt_correction_T_min 0.976
_exptl_absorpt_correction_type multi-scan
_exptl_absorpt_process_details '(ABSCOR; Higashi, 1995)'
_exptl_crystal_colour colourless
_exptl_crystal_density_diffrn 1.283
_exptl_crystal_density_method 'not measured'
_exptl_crystal_description prism
_exptl_crystal_F_000 688
_exptl_crystal_size_max 0.26
_exptl_crystal_size_mid 0.25
_exptl_crystal_size_min 0.2
_refine_diff_density_max 0.135
_refine_diff_density_min -0.134
_refine_ls_extinction_coef 0.0164(11)
_refine_ls_extinction_expression Fc^*^=kFc[1+0.001xFc^2^\l^3^/sin(2\q)]^-1/4^
_refine_ls_extinction_method 'SHELXL97 (Sheldrick, 1997)'
_refine_ls_goodness_of_fit_ref 1
_refine_ls_hydrogen_treatment mixed
_refine_ls_matrix_type full
_refine_ls_number_parameters 222
_refine_ls_number_reflns 3819
_refine_ls_number_restraints 0
_refine_ls_restrained_S_all 1
_refine_ls_R_factor_gt 0.0393
_refine_ls_shift/su_max 0
_refine_ls_shift/su_mean 0
_refine_ls_structure_factor_coef Fsqd
_refine_ls_weighting_details 'calc w = 1/[\s^2^(Fo^2^)+(0.037P)^2^] where P = (Fo^2^+2Fc^2^)/3'
_refine_ls_weighting_scheme calc
_refine_ls_wR_factor_ref 0.0857
_reflns_number_gt 2271
_reflns_number_total 3819
_reflns_threshold_expression I>2\s(I)
_cod_data_source_file dn6250.cif
_cod_data_source_block I
_cod_original_sg_symbol_H-M 'P 21/c'
_cod_database_code 2206942
_cod_database_fobs_code 2206942

loop_
_symmetry_equiv_pos_as_xyz
'x, y, z'
'-x, y+1/2, -z+1/2'
'-x, -y, -z'
'x, -y-1/2, z-1/2'

loop_
_atom_site_label
_atom_site_fract_x
_atom_site_fract_y
_atom_site_fract_z
_atom_site_U_iso_or_equiv
_atom_site_adp_type
_atom_site_calc_flag
_atom_site_refinement_flags
_atom_site_occupancy
_atom_site_type_symbol
O1 0.75202(15) 0.61146(10) 0.48484(3) 0.0599(3) Uani d . 1 O
O2 0.71423(13) 0.29428(10) 0.39181(2) 0.0448(2) Uani d . 1 O
O3 0.06383(16) 0.51657(11) 0.32576(3) 0.0656(3) Uani d . 1 O
N1 0.86055(18) 0.38777(12) 0.45878(4) 0.0487(3) Uani d . 1 N
C1 0.7229(2) 0.50427(15) 0.45960(4) 0.0468(3) Uani d . 1 C
C2 0.5411(2) 0.50062(14) 0.42608(4) 0.0423(3) Uani d . 1 C
C3 0.3695(2) 0.60314(15) 0.42529(4) 0.0520(4) Uani d . 1 C
H3 0.3615 0.6722 0.4477 0.062 Uiso calc R 1 H
C4 0.2114(2) 0.60407(15) 0.39184(4) 0.0544(4) Uani d . 1 C
H4 0.0954 0.6719 0.3919 0.065 Uiso calc R 1 H
C5 0.2256(2) 0.50319(16) 0.35785(4) 0.0492(3) Uani d . 1 C
C6 0.3932(2) 0.39837(15) 0.35776(4) 0.0459(3) Uani d . 1 C
H6 0.4018 0.3302 0.3351 0.055 Uiso calc R 1 H
C7 0.54871(19) 0.39805(14) 0.39264(4) 0.0401(3) Uani d . 1 C
C8 0.80888(18) 0.25229(14) 0.43416(4) 0.0401(3) Uani d . 1 C
C9 0.6472(2) 0.15420(14) 0.45691(4) 0.0453(3) Uani d . 1 C
H9A 0.7081 0.1295 0.4857 0.054 Uiso calc R 1 H
H9B 0.5118 0.2095 0.46 0.054 Uiso calc R 1 H
C10 0.5965(2) 0.01062(16) 0.43206(5) 0.0568(4) Uani d . 1 C
H10A 0.519 0.0346 0.4046 0.068 Uiso calc R 1 H
H10B 0.501 -0.0519 0.4486 0.068 Uiso calc R 1 H
C11 0.8048(2) -0.07562(17) 0.42350(5) 0.0663(4) Uani d . 1 C
H11A 0.8711 -0.1123 0.4508 0.08 Uiso calc R 1 H
H11B 0.7679 -0.1616 0.4053 0.08 Uiso calc R 1 H
C12 0.9687(2) 0.02193(17) 0.40143(5) 0.0566(4) Uani d . 1 C
H12A 0.9112 0.0456 0.3723 0.068 Uiso calc R 1 H
H12B 1.1047 -0.0334 0.399 0.068 Uiso calc R 1 H
C13 1.01683(19) 0.16685(15) 0.42607(4) 0.0493(3) Uani d . 1 C
H13A 1.0936 0.1439 0.4536 0.059 Uiso calc R 1 H
H13B 1.1124 0.2293 0.4096 0.059 Uiso calc R 1 H
C14 0.0463(2) 0.40645(17) 0.29279(5) 0.0623(4) Uani d . 1 C
H14A 0.0182 0.3091 0.3054 0.075 Uiso calc R 1 H
H14B 0.1828 0.4006 0.2781 0.075 Uiso calc R 1 H
C15 -0.1395(2) 0.44823(16) 0.26089(4) 0.0506(3) Uani d . 1 C
C16 -0.2991(2) 0.54910(19) 0.27076(5) 0.0644(4) Uani d . 1 C
H16 -0.2926 0.5957 0.2978 0.077 Uiso calc R 1 H
C17 -0.4702(3) 0.5822(2) 0.24079(5) 0.0806(5) Uani d . 1 C
H17 -0.5769 0.6517 0.2475 0.097 Uiso calc R 1 H
C18 -0.4814(3) 0.5125(2) 0.20146(5) 0.0808(5) Uani d . 1 C
H18 -0.5968 0.534 0.1814 0.097 Uiso calc R 1 H
C19 -0.3250(3) 0.4116(2) 0.19132(5) 0.0784(5) Uani d . 1 C
H19 -0.3341 0.3637 0.1645 0.094 Uiso calc R 1 H
C20 -0.1536(3) 0.38067(19) 0.22073(5) 0.0676(4) Uani d . 1 C
H20 -0.0454 0.3131 0.2134 0.081 Uiso calc R 1 H
H1 0.982(2) 0.3870(16) 0.4752(4) 0.063(4) Uiso d . 1 H

loop_
_atom_site_aniso_label
_atom_site_aniso_U_11
_atom_site_aniso_U_22
_atom_site_aniso_U_33
_atom_site_aniso_U_12
_atom_site_aniso_U_13
_atom_site_aniso_U_23
O1 0.0725(7) 0.0436(6) 0.0611(6) -0.0002(5) -0.0188(5) -0.0127(5)
O2 0.0479(5) 0.0473(5) 0.0387(5) 0.0051(4) -0.0024(4) 0.0000(4)
O3 0.0735(7) 0.0584(7) 0.0614(6) 0.0163(5) -0.0261(5) -0.0065(5)
N1 0.0447(6) 0.0427(7) 0.0567(7) -0.0020(5) -0.0150(5) -0.0084(5)
C1 0.0531(8) 0.0390(8) 0.0473(8) -0.0074(6) -0.0051(6) -0.0014(6)
C2 0.0484(7) 0.0354(7) 0.0424(7) -0.0029(6) -0.0031(6) 0.0006(6)
C3 0.0643(9) 0.0402(8) 0.0506(8) 0.0033(7) -0.0040(7) -0.0058(6)
C4 0.0587(8) 0.0427(8) 0.0606(8) 0.0118(7) -0.0084(7) -0.0027(7)
C5 0.0546(8) 0.0439(8) 0.0475(8) 0.0027(6) -0.0116(6) 0.0053(6)
C6 0.0552(8) 0.0427(8) 0.0391(7) 0.0006(6) -0.0041(6) 0.0001(6)
C7 0.0419(7) 0.0362(7) 0.0421(7) -0.0004(6) 0.0011(5) 0.0036(6)
C8 0.0376(6) 0.0411(7) 0.0406(7) -0.0010(5) -0.0059(5) -0.0018(6)
C9 0.0425(7) 0.0471(8) 0.0461(7) 0.0011(6) 0.0012(6) 0.0006(6)
C10 0.0486(8) 0.0464(9) 0.0760(10) -0.0104(7) 0.0091(7) -0.0035(7)
C11 0.0609(10) 0.0442(9) 0.0935(12) 0.0019(7) 0.0018(8) -0.0110(8)
C12 0.0418(7) 0.0600(10) 0.0676(9) 0.0110(7) -0.0018(6) -0.0152(7)
C13 0.0348(6) 0.0548(9) 0.0580(8) -0.0005(6) -0.0012(6) -0.0015(7)
C14 0.0655(9) 0.0605(10) 0.0586(9) 0.0068(8) -0.0171(7) -0.0023(8)
C15 0.0493(8) 0.0547(9) 0.0469(8) -0.0031(7) -0.0043(6) 0.0079(7)
C16 0.0599(9) 0.0775(11) 0.0549(9) 0.0055(8) -0.0057(7) -0.0024(8)
C17 0.0623(10) 0.0985(14) 0.0793(12) 0.0219(9) -0.0110(9) -0.0005(11)
C18 0.0672(10) 0.1095(16) 0.0633(10) 0.0014(11) -0.0198(8) 0.0153(10)
C19 0.0818(12) 0.1036(15) 0.0481(9) 0.0015(11) -0.0101(8) -0.0002(9)
C20 0.0673(10) 0.0804(12) 0.0546(9) 0.0082(8) -0.0030(8) -0.0039(8)

loop_
_atom_type_symbol
_atom_type_description
_atom_type_scat_dispersion_real
_atom_type_scat_dispersion_imag
_atom_type_scat_source
C C 0.0033 0.0016 'International Tables Vol C Tables 4.2.6.8 and 6.1.1.4'
H H 0 0 'International Tables Vol C Tables 4.2.6.8 and 6.1.1.4'
N N 0.0061 0.0033 'International Tables Vol C Tables 4.2.6.8 and 6.1.1.4'
O O 0.0106 0.006 'International Tables Vol C Tables 4.2.6.8 and 6.1.1.4'

loop_
_geom_angle_atom_site_label_1
_geom_angle_atom_site_label_2
_geom_angle_atom_site_label_3
_geom_angle
C7 O2 C8 114.50(9)
C5 O3 C14 119.02(11)
C1 N1 C8 122.60(10)
C1 N1 H1 120.4(9)
C8 N1 H1 116.7(9)
O1 C1 N1 122.92(11)
O1 C1 C2 122.29(12)
N1 C1 C2 114.67(11)
C7 C2 C3 118.63(11)
C7 C2 C1 118.96(12)
C3 C2 C1 122.27(11)
C4 C3 C2 120.91(12)
C4 C3 H3 119.5
C2 C3 H3 119.5
C3 C4 C5 119.61(13)
C3 C4 H4 120.2
C5 C4 H4 120.2
O3 C5 C6 124.14(12)
O3 C5 C4 114.81(12)
C6 C5 C4 121.06(11)
C5 C6 C7 118.00(12)
C5 C6 H6 121
C7 C6 H6 121
O2 C7 C2 121.07(10)
O2 C7 C6 117.16(11)
C2 C7 C6 121.74(12)
O2 C8 N1 108.74(10)
O2 C8 C13 106.08(9)
N1 C8 C13 110.27(10)
O2 C8 C9 109.28(9)
N1 C8 C9 111.38(10)
C13 C8 C9 110.92(11)
C10 C9 C8 111.84(11)
C10 C9 H9A 109.2
C8 C9 H9A 109.2
C10 C9 H9B 109.2
C8 C9 H9B 109.2
H9A C9 H9B 107.9
C9 C10 C11 111.51(11)
C9 C10 H10A 109.3
C11 C10 H10A 109.3
C9 C10 H10B 109.3
C11 C10 H10B 109.3
H10A C10 H10B 108
C12 C11 C10 111.42(12)
C12 C11 H11A 109.3
C10 C11 H11A 109.3
C12 C11 H11B 109.3
C10 C11 H11B 109.3
H11A C11 H11B 108
C11 C12 C13 112.14(12)
C11 C12 H12A 109.2
C13 C12 H12A 109.2
C11 C12 H12B 109.2
C13 C12 H12B 109.2
H12A C12 H12B 107.9
C8 C13 C12 111.80(10)
C8 C13 H13A 109.3
C12 C13 H13A 109.3
C8 C13 H13B 109.3
C12 C13 H13B 109.3
H13A C13 H13B 107.9
O3 C14 C15 108.86(12)
O3 C14 H14A 109.9
C15 C14 H14A 109.9
O3 C14 H14B 109.9
C15 C14 H14B 109.9
H14A C14 H14B 108.3
C16 C15 C20 118.51(13)
C16 C15 C14 122.25(13)
C20 C15 C14 119.22(14)
C15 C16 C17 120.47(15)
C15 C16 H16 119.8
C17 C16 H16 119.8
C18 C17 C16 119.81(16)
C18 C17 H17 120.1
C16 C17 H17 120.1
C19 C18 C17 120.36(15)
C19 C18 H18 119.8
C17 C18 H18 119.8
C18 C19 C20 119.85(16)
C18 C19 H19 120.1
C20 C19 H19 120.1
C19 C20 C15 120.98(16)
C19 C20 H20 119.5
C15 C20 H20 119.5

loop_
_geom_bond_atom_site_label_1
_geom_bond_atom_site_label_2
_geom_bond_distance
O1 C1 1.2397(14)
O2 C7 1.3697(14)
O2 C8 1.4485(12)
O3 C5 1.3637(14)
O3 C14 1.4141(16)
N1 C1 1.3359(16)
N1 C8 1.4525(15)
N1 H1 0.875(14)
C1 C2 1.4741(16)
C2 C7 1.3819(17)
C2 C3 1.3875(17)
C3 C4 1.3729(17)
C3 H3 0.93
C4 C5 1.3883(18)
C4 H4 0.93
C5 C6 1.3838(18)
C6 C7 1.3945(16)
C6 H6 0.93
C8 C13 1.5105(17)
C8 C9 1.5180(17)
C9 C10 1.5155(17)
C9 H9A 0.97
C9 H9B 0.97
C10 C11 1.5193(19)
C10 H10A 0.97
C10 H10B 0.97
C11 C12 1.514(2)
C11 H11A 0.97
C11 H11B 0.97
C12 C13 1.5198(18)
C12 H12A 0.97
C12 H12B 0.97
C13 H13A 0.97
C13 H13B 0.97
C14 C15 1.5056(18)
C14 H14A 0.97
C14 H14B 0.97
C15 C16 1.371(2)
C15 C20 1.3769(19)
C16 C17 1.387(2)
C16 H16 0.93
C17 C18 1.362(2)
C17 H17 0.93
C18 C19 1.359(2)
C18 H18 0.93
C19 C20 1.373(2)
C19 H19 0.93
C20 H20 0.93

loop_
_geom_hbond_atom_site_label_D
_geom_hbond_atom_site_label_H
_geom_hbond_atom_site_label_A
_geom_hbond_site_symmetry_A
_geom_hbond_distance_DH
_geom_hbond_distance_HA
_geom_hbond_distance_DA
_geom_hbond_angle_DHA
_geom_hbond_publ_flag
N1 H1 O1 3_766 0.874(12) 1.982(12) 2.8541(15) 176.9(11) yes

loop_
_cod_related_entry_id
_cod_related_entry_database
_cod_related_entry_code
1 ChemSpider 21128813
